data_2006268
loop_
_publ_author_name
'Suh, Il-Hwan'
'Choi, Sungjo'
'Lewis, David E.'
'Jensen, William P. '

_publ_section_title
;
 Two Related Benzylcamphor Dimers
;
_journal_issue 7
_journal_name_full 'Acta Crystallographica Section C'
_journal_page_first 963
_journal_page_last 967
_journal_paper_doi 10.1107/S0108270197000371
_journal_volume 53
_journal_year 1997
_chemical_formula_moiety 'C34 H42 O2'
_chemical_formula_sum 'C34 H42 O2'
_chemical_formula_weight 482.70
_chemical_name_systematic
;
 ?
;
_space_group_IT_number 4
_symmetry_cell_setting monoclinic
_symmetry_space_group_name_Hall 'P 2yb'
_symmetry_space_group_name_H-M 'P 1 21 1'
_cell_angle_alpha 90.0
_cell_angle_beta 101.012(17)
_cell_angle_gamma 90.0
_cell_formula_units_Z 2
_cell_length_a 13.453(3)
_cell_length_b 10.1847(16)
_cell_length_c 10.2639(18)
_cell_measurement_reflns_used 25
_cell_measurement_temperature 293
_cell_measurement_theta_max 29.50
_cell_measurement_theta_min 25.00
_cell_volume 1380.4(5)
_computing_data_reduction 'NRCVAX DATRD2 (Gabe, Le Page, Charland, Lee & White, 1989)'
_computing_molecular_graphics NRCVAX
_computing_publication_material 'NRCVAX TABLES Jan 94 Version'
_computing_structure_refinement 'NRCVAX LSTSQ'
_computing_structure_solution 'NRCVAX SOLVER'
_diffrn_ambient_temperature 293
_diffrn_measurement_device 'Nonius CAD-4    '
_diffrn_measurement_method \w
_diffrn_radiation_monochromator graphite
_diffrn_radiation_source 'xray tube'
_diffrn_radiation_type 'Copper K\a'
_diffrn_radiation_wavelength 1.54056
_diffrn_reflns_av_R_equivalents 0.000
_diffrn_reflns_limit_h_max 14
_diffrn_reflns_limit_h_min -15
_diffrn_reflns_limit_k_max 11
_diffrn_reflns_limit_k_min 0
_diffrn_reflns_limit_l_max 11
_diffrn_reflns_limit_l_min 0
_diffrn_reflns_number 2040
_diffrn_reflns_theta_max 59.88
_diffrn_reflns_theta_min 0.00
_diffrn_standards_decay_% 2.2
_diffrn_standards_interval_time 180
_diffrn_standards_number 3
_exptl_absorpt_coefficient_mu 0.50
_exptl_absorpt_correction_T_max 1.0000
_exptl_absorpt_correction_T_min 1.0000
_exptl_absorpt_correction_type none
_exptl_crystal_colour colorless
_exptl_crystal_density_diffrn 1.161
_exptl_crystal_description prism
_exptl_crystal_F_000 525.34
_exptl_crystal_size_max 0.26
_exptl_crystal_size_mid 0.20
_exptl_crystal_size_min 0.20
_refine_diff_density_max 0.24
_refine_diff_density_min -0.30
_refine_ls_extinction_coef '1.32(7) x 10^-6^'
_refine_ls_extinction_method 'Larson (1970)'
_refine_ls_goodness_of_fit_obs 7.32
_refine_ls_hydrogen_treatment 'H-atom parameters not refined'
_refine_ls_matrix_type atomblock
_refine_ls_number_parameters 325
_refine_ls_number_reflns 1808
_refine_ls_R_factor_all 0.080
_refine_ls_R_factor_obs .080
_refine_ls_shift/esd_max 0.125
_refine_ls_structure_factor_coef F
_refine_ls_weighting_details 'w = 1/\s^2^(F)'
_refine_ls_weighting_scheme calc
_refine_ls_wR_factor_all 0.067
_refine_ls_wR_factor_obs .067
_reflns_number_observed 1808
_reflns_number_total 2040
_reflns_observed_criterion 'Inet > 3.0\s(Inet)'
_cod_data_source_file bk1252.cif
_cod_data_source_block 2
_cod_depositor_comments
;
The following automatic conversions were performed:
'_symmetry_cell_setting' value 'Monoclinic' changed to 'monoclinic'
according to '/home/saulius/struct/CIF-dictionaries/cif_core.dic'
dictionary named 'cif_core.dic' version 2.4.1 from 2010-06-29.

Automatic conversion script
Id: cif_fix_enum 1527 2010-12-29 10:47:43Z saulius 

The following automatic conversions were performed:

'_atom_site_thermal_displace_type' tag value 'Uij' was replaced with
'Uani' value 36 times.

Automatic conversion script
Id: cif_fix_values 1646 2011-03-28 12:23:43Z adriana 

The following automatic conversions were performed:

'_symmetry_cell_setting' value 'Monoclinic' changed to 'monoclinic'
according to /home/saulius/struct/CIF-dictionaries/cif_core.dic
dictionary named 'cif_core.dic' version 2.4.1 from 2010-06-29.

Automatic conversion script
Id: cif_fix_values 1715 2011-07-08 13:25:40Z adriana 

The following automatic conversions were performed:

'_refine_ls_weighting_scheme' value '1/\s^2^(F)' was changed to
'calc'. New tag '_refine_ls_weighting_details' was created. The value
of the new tag was set to 'w = 1/\s^2^(F)'.

Automatic conversion script
Id: cif_fix_values 3143 2015-03-26 13:38:13Z robertas 
;
_cod_original_cell_volume 1380.4(4)
_cod_original_sg_symbol_H-M 'P 21'
_cod_database_code 2006268

loop_
_symmetry_equiv_pos_as_xyz
x,y,z
-x,1/2+y,-z

loop_
_atom_site_aniso_label
_atom_site_aniso_U_11
_atom_site_aniso_U_22
_atom_site_aniso_U_33
_atom_site_aniso_U_12
_atom_site_aniso_U_13
_atom_site_aniso_U_23
_atom_site_aniso_type_symbol
O1 .050(5) .081(6) .043(4) -.022(5) .001(3) -.006(5) O
O2 .088(6) .082(7) .033(4) -.034(6) .010(4) -.013(5) O
C1 .066(7) .041(6) .029(5) -.007(6) -.001(5) .002(6) C
C2 .041(6) .042(7) .030(5) -.004(5) .001(4) -.002(5) C
C3 .050(7) .050(7) .025(5) -.002(6) -.006(5) .003(5) C
C4 .043(7) .054(8) .022(5) -.020(6) -.002(5) -.003(5) C
C5 .061(7) .034(6) .031(5) -.004(6) .003(5) -.007(5) C
C6 .064(8) .052(8) .038(6) .016(7) -.013(5) .003(6) C
C7 .086(9) .033(6) .031(6) .002(6) -.007(5) .002(5) C
C8 .064(7) .051(7) .016(4) -.022(7) -.003(4) -.003(5) C
C9 .053(6) .041(6) .028(5) .000(6) -.007(4) -.007(5) C
C10 .058(7) .057(8) .035(6) .005(6) -.017(5) -.008(6) C
C11 .072(8) .065(8) .038(6) -.025(7) -.023(5) -.003(6) C
C12 .078(8) .082(9) .022(5) .003(8) .015(5) -.007(7) C
C13 .054(6) .043(7) .029(5) -.007(6) -.008(5) -.005(5) C
C14 .027(5) .050(7) .034(6) -.005(6) -.007(4) .003(5) C
C15 .036(6) .047(7) .047(6) -.009(5) .005(5) -.011(6) C
C16 .044(6) .097(11) .034(6) .001(7) -.012(5) -.012(7) C
C17 .058(8) .118(13) .081(9) -.014(9) -.021(7) -.041(9) C
C18 .071(8) .061(9) .054(7) -.019(7) .020(6) .002(7) C
C19 .106(10) .036(7) .053(7) -.013(7) .009(7) -.018(6) C
C20 .22(2) .052(10) .074(10) .036(12) -.026(11) -.006(8) C
C21 .150(14) .064(10) .071(9) -.031(10) -.005(9) -.021(8) C
C22 .098(10) .083(11) .038(6) -.014(8) .009(6) -.025(7) C
C23 .049(7) .050(7) .026(5) .013(6) -.011(5) -.001(5) C
C24 .061(8) .053(8) .044(6) -.001(7) -.013(6) .003(6) C
C25 .113(11) .058(9) .025(6) .034(9) -.019(6) .005(6) C
C26 .092(10) .097(12) .037(7) .047(10) -.020(7) -.012(8) C
C27 .063(8) .128(14) .049(7) .044(9) -.013(6) -.023(9) C
C28 .069(8) .082(10) .039(6) .026(8) -.002(6) -.009(7) C
C29 .055(7) .051(7) .023(5) -.006(6) -.011(5) .000(5) C
C30 .051(6) .058(8) .029(5) .005(6) -.015(5) .002(6) C
C31 .133(11) .039(7) .036(6) .024(10) -.007(7) .001(6) C
C32 .093(10) .077(10) .037(7) .041(10) -.020(7) -.012(8) C
C33 .073(9) .110(12) .038(7) .018(10) .003(6) -.030(8) C
C34 .044(6) .083(9) .030(6) .006(7) .004(5) -.008(6) C

loop_
_atom_site_label
_atom_site_fract_x
_atom_site_fract_y
_atom_site_fract_z
_atom_site_U_iso_or_equiv
_atom_site_thermal_displace_type
_atom_site_calc_flag
_atom_site_refinement_flags
_atom_site_type_symbol
O1 .1687(5) .75770 .2636(6) .059(5) Uani ? . O
O2 .3309(6) .6787(9) -.2628(6) .068(5) Uani ? . O
C1 .1915(8) .6782(14) -.0440(8) .046(6) Uani ? . C
C2 .2938(7) .7434(13) .0314(8) .038(6) Uani ? . C
C3 .2749(7) .8583(13) .1195(9) .043(6) Uani ? . C
C4 .2274(8) .8419(14) .2441(9) .041(6) Uani ? . C
C5 .2683(7) .9554(13) .3336(8) .043(6) Uani ? . C
C6 .2263(8) 1.0809(15) .2544(10) .055(7) Uani ? . C
C7 .2984(8) 1.0914(13) .1507(9) .053(7) Uani ? . C
C8 .3543(7) .9644(15) .1657(8) .045(6) Uani ? . C
C9 .3796(7) .9495(14) .3233(8) .043(6) Uani ? . C
C10 .4345(8) .8227(14) .3745(9) .053(7) Uani ? . C
C11 .4440(8) 1.0636(15) .3906(9) .063(7) Uani ? . C
C12 .2428(8) .9473(16) .4748(8) .060(8) Uani ? . C
C13 .2141(7) .5721(14) -.1423(9) .044(6) Uani ? . C
C14 .2615(7) .6048(14) -.2592(9) .039(6) Uani ? . C
C15 .2097(7) .5186(13) -.3736(9) .044(6) Uani ? . C
C16 .1071(8) .5916(15) -.4130(9) .061(8) Uani ? . C
C17 .0474(8) .5549(18) -.3055(12) .090(9) Uani ? . C
C18 .1284(9) .4770(16) -.2044(11) .061(8) Uani ? . C
C19 .1825(10) .4011(14) -.3029(11) .066(8) Uani ? . C
C20 .2719(14) .3223(17) -.2348(14) .124(14) Uani ? . C
C21 .1022(11) .3066(16) -.3936(12) .098(11) Uani ? . C
C22 .2658(9) .5031(15) -.4870(9) .074(8) Uani ? . C
C23 .1188(7) .7847(14) -.1037(9) .044(6) Uani ? . C
C24 .1411(8) .8741(14) -.1985(10) .056(7) Uani ? . C
C25 .0754(10) .9715(16) -.2506(9) .070(8) Uani ? . C
C26 -.0192(10) .9760(18) -.2140(10) .080(10) Uani ? . C
C27 -.0425(9) .8883(19) -.1214(11) .083(10) Uani ? . C
C28 .0240(9) .7928(15) -.0652(9) .065(8) Uani ? . C
C29 .3672(8) .6376(14) .0968(9) .045(6) Uani ? . C
C30 .3382(8) .5414(15) .1806(9) .049(6) Uani ? . C
C31 .4098(11) .4487(16) .2378(10) .073(9) Uani ? . C
C32 .5031(10) .4442(18) .2137(10) .073(9) Uani ? . C
C33 .5359(9) .5412(19) .1335(10) .075(9) Uani ? . C
C34 .4635(8) .6355(15) .0741(9) .053(7) Uani ? . C
H1 .161 .632 .033 .06(2) Uiso ? . H
H2 .329 .787 -.046 .05(5) Uiso ? . H
H3 .217 .915 .054 .05(5) Uiso ? . H
H6A .233 1.168 .316 .06(4) Uiso ? . H
H6B .149 1.072 .203 .06(2) Uiso ? . H
H7A .348 1.176 .176 .06(3) Uiso ? . H
H7B .255 1.110 .052 .06(5) Uiso ? . H
H8 .420 .963 .121 .06(2) Uiso ? . H
H10A .505 .813 .338 .06(3) Uiso ? . H
H10B .447 .831 .481 .06(4) Uiso ? . H
H10C .390 .738 .338 .06(6) Uiso ? . H
H11A .502 1.094 .337 .07(5) Uiso ? . H
H11B .471 1.050 .497 .07(12) Uiso ? . H
H11C .389 1.144 .365 .07(5) Uiso ? . H
H12A .266 .850 .504 .07(4) Uiso ? . H
H12B .164 .957 .481 .07(3) Uiso ? . H
H12C .279 1.019 .550 .07(5) Uiso ? . H
H13 .266 .507 -.081 .05(3) Uiso ? . H
H16A .123 .695 -.421 .07(3) Uiso ? . H
H16B .069 .567 -.515 .1(2) Uiso ? . H
H17A .023 .651 -.263 .1(6) Uiso ? . H
H17B -.019 .506 -.350 .10(5) Uiso ? . H
H18 .091 .417 -.141 .07(7) Uiso ? . H
H20A .334 .382 -.187 .12(3) Uiso ? . H
H20B .301 .267 -.313 .1(2) Uiso ? . H
H20C .249 .251 -.169 .12(7) Uiso ? . H
H21A .136 .232 -.448 .10(18) Uiso ? . H
H21B .047 .361 -.466 .10(11) Uiso ? . H
H21C .058 .258 -.332 .10(6) Uiso ? . H
H22A .273 .607 -.508 .08(5) Uiso ? . H
H22B .230 .445 -.571 .08(4) Uiso ? . H
H22C .341 .463 -.455 .08(5) Uiso ? . H
H24 .212 .866 -.230 .06(3) Uiso ? . H
H25 .091 1.044 -.322 .08(4) Uiso ? . H
H26 -.073 1.052 -.254 .09(3) Uiso ? . H
H27 -.116 .889 -.097 .09(4) Uiso ? . H
H28 .005 .722 .003 .07(4) Uiso ? . H
H30 .262 .544 .203 .06(3) Uiso ? . H
H31 .388 .380 .307 .08(3) Uiso ? . H
H32 .553 .367 .256 .08(3) Uiso ? . H
H33 .612 .537 .113 .08(3) Uiso ? . H
H34 .487 .713 .014 .06(4) Uiso ? . H

loop_
_atom_type_symbol
_atom_type_scat_dispersion_real
_atom_type_scat_dispersion_imag
_atom_type_scat_source
O 0.047 0.032 'International Tables Vol. IV Table 2.2B'
C 0.017 0.009 'International Tables Vol. IV Table 2.2B'
H 0.000 0.000 'International Tables Vol. IV Table 2.2B'

loop_
_geom_angle_atom_site_label_1
_geom_angle_atom_site_label_2
_geom_angle_atom_site_label_3
_geom_angle
_geom_angle_publ_flag
C2 C1 C13 110.5(8) y
C2 C1 C23 109.3(10) y
C13 C1 C23 115.5(8) n
C1 C2 C3 112.4(8) y
C1 C2 C29 110.2(10) n
C3 C2 C29 116.5(7) n
C2 C3 C4 123.3(11) y
C2 C3 C8 122.5(9) y
C4 C3 C8 101.2(8) y
O1 C4 C3 127.0(10) y
O1 C4 C5 127.9(9) y
C3 C4 C5 105.1(9) y
C4 C5 C6 104.8(8) y
C4 C5 C9 100.1(9) y
C4 C5 C12 113.9(10) n
C6 C5 C9 105.1(9) y
C6 C5 C12 114.0(10) n
C9 C5 C12 117.2(7) n
C5 C6 C7 101.5(9) y
C6 C7 C8 103.6(9) y
C3 C8 C7 105.8(8) y
C3 C8 C9 104.3(9) y
C7 C8 C9 101.1(9) y
C5 C9 C8 92.6(7) y
C5 C9 C10 115.3(10) n
C5 C9 C11 114.7(10) n
C8 C9 C10 115.1(10) n
C8 C9 C11 112.2(10) n
C10 C9 C11 106.9(8) n
C1 C13 C14 122.2(11) y
C1 C13 C18 118.9(9) y
C14 C13 C18 101.9(8) y
O2 C14 C13 127.8(10) y
O2 C14 C15 125.4(9) y
C13 C14 C15 106.7(9) y
C14 C15 C16 100.2(9) y
C14 C15 C19 102.0(8) y
C14 C15 C22 115.5(9) n
C16 C15 C19 103.0(9) y
C16 C15 C22 113.5(9) n
C19 C15 C22 119.9(11) n
C15 C16 C17 104.9(10) y
C16 C17 C18 101.9(9) y
C13 C18 C17 109.0(12) y
C13 C18 C19 100.1(9) y
C17 C18 C19 99.9(9) y
C15 C19 C18 96.1(10) y
C15 C19 C20 114.1(12) n
C15 C19 C21 113.7(9) n
C18 C19 C20 113.2(10) n
C18 C19 C21 109.1(10) n
C20 C19 C21 109.9(12) n
C1 C23 C24 122.6(10) n
C1 C23 C28 118.7(11) n
C24 C23 C28 118.7(11) n
C23 C24 C25 122.2(11) n
C24 C25 C26 118.2(13) n
C25 C26 C27 120.2(12) n
C26 C27 C28 122.1(11) n
C23 C28 C27 118.5(12) n
C2 C29 C30 121.9(9) n
C2 C29 C34 119.5(11) n
C30 C29 C34 118.6(11) n
C29 C30 C31 118.6(11) n
C30 C31 C32 123.2(14) n
C31 C32 C33 119.8(13) n
C32 C33 C34 117.3(11) n

loop_
_geom_bond_atom_site_label_1
_geom_bond_atom_site_label_2
_geom_bond_site_symmetry_1
_geom_bond_site_symmetry_2
_geom_bond_distance
_geom_bond_publ_flag
O1 C4 . . 1.208(12) y
O2 C14 . . 1.206(14) y
C1 C2 . . 1.590(14) y
C1 C13 . . 1.547(17) y
C1 C23 . . 1.510(17) n
C2 C3 . . 1.530(17) y
C2 C29 . . 1.528(17) n
C3 C4 . . 1.543(14) y
C3 C8 . . 1.531(17) y
C4 C5 . . 1.514(16) y
C5 C6 . . 1.561(18) y
C5 C9 . . 1.522(13) y
C5 C12 . . 1.554(12) n
C6 C7 . . 1.575(16) y
C7 C8 . . 1.489(19) y
C8 C9 . . 1.596(12) y
C9 C10 . . 1.531(18) n
C9 C11 . . 1.533(17) n
C13 C14 . . 1.500(14) y
C13 C18 . . 1.547(17) y
C14 C15 . . 1.524(15) y
C15 C16 . . 1.552(16) y
C15 C19 . . 1.480(18) y
C15 C22 . . 1.512(14) n
C16 C17 . . 1.530(18) y
C17 C18 . . 1.570(19) y
C18 C19 . . 1.559(18) y
C19 C20 . . 1.50(2) n
C19 C21 . . 1.605(18) n
C23 C24 . . 1.407(18) n
C23 C28 . . 1.408(16) n
C24 C25 . . 1.368(19) n
C25 C26 . . 1.39(2) n
C26 C27 . . 1.38(2) n
C27 C28 . . 1.37(2) n
C29 C30 . . 1.407(18) n
C29 C34 . . 1.359(15) n
C30 C31 . . 1.395(18) n
C31 C32 . . 1.33(2) n
C32 C33 . . 1.41(3) n
C33 C34 . . 1.42(2) no

loop_
_geom_torsion_atom_site_label_1
_geom_torsion_atom_site_label_2
_geom_torsion_atom_site_label_3
_geom_torsion_atom_site_label_4
_geom_torsion
C13 C1 C2 C3 174.(2)
C13 C1 C2 C29 -53.9(13)
C23 C1 C2 C3 46.2(12)
C23 C1 C2 C29 178.(2)
C2 C1 C13 C14 -63.8(14)
C2 C1 C13 C18 168.(2)
C23 C1 C13 C14 60.9(14)
C23 C1 C13 C18 -67.8(15)
C2 C1 C23 C24 60.5(14)
C2 C1 C23 C28 -121.(2)
C13 C1 C23 C24 -64.7(15)
C13 C1 C23 C28 114.(2)
C1 C2 C3 C4 66.6(14)
C1 C2 C3 C8 -159.(2)
C29 C2 C3 C4 -62.0(14)
C29 C2 C3 C8 72.1(15)
C1 C2 C29 C30 -51.9(13)
C1 C2 C29 C34 128.(2)
C3 C2 C29 C30 77.7(16)
C3 C2 C29 C34 -102.3(19)
C2 C3 C4 O1 -28.5(10)
C2 C3 C4 C5 153.(2)
C8 C3 C4 O1 -170.(2)
C8 C3 C4 C5 11.0(10)
C2 C3 C8 C7 137.(2)
C2 C3 C8 C9 -116.6(19)
C4 C3 C8 C7 -80.6(16)
C4 C3 C8 C9 25.6(10)
O1 C4 C5 C6 -115.(2)
O1 C4 C5 C9 136.(2)
O1 C4 C5 C12 9.9(9)
C3 C4 C5 C6 63.2(14)
C3 C4 C5 C9 -45.4(12)
C3 C4 C5 C12 -172.(2)
C4 C5 C6 C7 -77.2(16)
C9 C5 C6 C7 27.9(11)
C12 C5 C6 C7 158.(2)
C4 C5 C9 C8 57.2(13)
C4 C5 C9 C10 -62.2(14)
C4 C5 C9 C11 173.(2)
C6 C5 C9 C8 -51.3(13)
C6 C5 C9 C10 -171.(2)
C6 C5 C9 C11 64.5(15)
C12 C5 C9 C8 -179.(2)
C12 C5 C9 C10 61.6(14)
C12 C5 C9 C11 -63.2(14)
C5 C6 C7 C8 10.4(10)
C6 C7 C8 C3 65.6(15)
C6 C7 C8 C9 -43.0(12)
C3 C8 C9 C5 -51.7(13)
C3 C8 C9 C10 67.8(15)
C3 C8 C9 C11 -170.(2)
C7 C8 C9 C5 58.0(14)
C7 C8 C9 C10 178.(2)
C7 C8 C9 C11 -60.1(14)
C1 C13 C14 O2 42.5(12)
C1 C13 C14 C15 -141.(2)
C18 C13 C14 O2 178.(2)
C18 C13 C14 C15 -5.8(10)
C1 C13 C18 C17 70.5(16)
C1 C13 C18 C19 175.(2)
C14 C13 C18 C17 -67.1(16)
C14 C13 C18 C19 37.2(12)
O2 C14 C15 C16 -108.(2)
O2 C14 C15 C19 146.(2)
O2 C14 C15 C22 14.6(11)
C13 C14 C15 C16 76.0(16)
C13 C14 C15 C19 -29.8(12)
C13 C14 C15 C22 -162.(2)
C14 C15 C16 C17 -75.7(17)
C19 C15 C16 C17 29.2(13)
C22 C15 C16 C17 161.(2)
C14 C15 C19 C18 51.4(14)
C14 C15 C19 C20 -67.4(17)
C14 C15 C19 C21 166.(2)
C16 C15 C19 C18 -52.2(14)
C16 C15 C19 C20 -171.(2)
C16 C15 C19 C21 61.9(15)
C22 C15 C19 C18 -180.(2)
C22 C15 C19 C20 61.7(17)
C22 C15 C19 C21 -65.4(16)
C15 C16 C17 C18 6.8(10)
C16 C17 C18 C13 66.1(16)
C16 C17 C18 C19 -38.3(13)
C13 C18 C19 C15 -55.3(14)
C13 C18 C19 C20 64.2(17)
C13 C18 C19 C21 -173.(2)
C17 C18 C19 C15 56.2(15)
C17 C18 C19 C20 176.(3)
C17 C18 C19 C21 -61.6(16)
C1 C23 C24 C25 -179.(3)
C28 C23 C24 C25 2.6(13)
C1 C23 C28 C27 -179.(3)
C24 C23 C28 C27 -0.4(13)
C23 C24 C25 C26 -4.2(13)
C24 C25 C26 C27 3.8(13)
C25 C26 C27 C28 -1.8(13)
C26 C27 C28 C23 0.1(13)
C2 C29 C30 C31 -179.(2)
C34 C29 C30 C31 0.7(12)
C2 C29 C34 C33 179.(2)
C30 C29 C34 C33 -1.1(13)
C29 C30 C31 C32 -2.3(13)
C30 C31 C32 C33 4.2(13)
C31 C32 C33 C34 -4.4(13)
C32 C33 C34 C29 2.9(13)
